data_7059826
loop_
_publ_author_name
'Kortus, D.'
'Kundr\'at, O.'
'Tlust\'y, M.'
'\<Cejka, J.'
'Dvo\<r\'akov\'a, H.'
'Lhot\'ak, P.'

_publ_section_title
;
 Inherent chirality through a simple dialkylation of
 2,14-dithiacalix[4]arene
;
_journal_issue 34
_journal_name_full 'New Journal of Chemistry'
_journal_page_first 14496
_journal_page_last 14504
_journal_paper_doi 10.1039/D0NJ03468A
_journal_volume 44
_journal_year 2020
_chemical_absolute_configuration ad
_chemical_formula_moiety 'C106 H148.00 Cl4.00 O8 S4'
_chemical_formula_sum 'C106 H148 Cl4 O8 S4'
_chemical_formula_weight 1820.41
_space_group_IT_number 4
_space_group_name_Hall 'P 2yb'
_space_group_name_H-M_alt 'P 1 21 1'
_symmetry_cell_setting monoclinic
_symmetry_space_group_name_H-M 'P 1 21 1'
_atom_sites_solution_hydrogens difmap
_atom_sites_solution_primary direct
_audit_update_record
;
2020-06-29 deposited with the CCDC.	2020-07-28 downloaded from the CCDC.
;
_cell_angle_alpha 90
_cell_angle_beta 90.249(6)
_cell_angle_gamma 90
_cell_formula_units_Z 2
_cell_length_a 13.1174(16)
_cell_length_b 21.497(3)
_cell_length_c 18.729(3)
_cell_measurement_reflns_used 318
_cell_measurement_temperature 200
_cell_measurement_theta_max 52
_cell_measurement_theta_min 12
_cell_volume 5281.2(13)
_computing_cell_refinement 'DENZO/SCALEPACK (Otwinowski & Minor, 1997)'
_computing_data_collection 'COLLECT (Nonius, 2001).'
_computing_data_reduction 'Apex2 (Bruker AXS, 2006)'
_computing_molecular_graphics 'CAMERON (Watkin et al., 1996)'
_computing_publication_material 'CRYSTALS (Betteridge et al., 2003)'
_computing_structure_refinement 'CRYSTALS (Betteridge et al., 2003)'
_computing_structure_solution 'SIR92 (Altomare et al., 1994)'
_diffrn_ambient_temperature 200
_diffrn_measured_fraction_theta_full 0.997
_diffrn_measured_fraction_theta_max 0.997
_diffrn_measurement_device Area
_diffrn_measurement_device_type 'Nonius KappaCCD'
_diffrn_measurement_method '\f & \w scans'
_diffrn_radiation_monochromator graphite
_diffrn_radiation_type 'Cu K\a'
_diffrn_radiation_wavelength 1.54178
_diffrn_reflns_av_R_equivalents 0.039
_diffrn_reflns_av_unetI/netI 0.050
_diffrn_reflns_limit_h_max 15
_diffrn_reflns_limit_h_min -15
_diffrn_reflns_limit_k_max 25
_diffrn_reflns_limit_k_min -25
_diffrn_reflns_limit_l_max 22
_diffrn_reflns_limit_l_min -21
_diffrn_reflns_number 119785
_diffrn_reflns_theta_full 68.450
_diffrn_reflns_theta_max 68.450
_diffrn_reflns_theta_min 2.359
_diffrn_standards_number 0
_exptl_absorpt_coefficient_mu 2.155
_exptl_absorpt_correction_T_max 0.57
_exptl_absorpt_correction_T_min 0.46
_exptl_absorpt_correction_type multi-scan
_exptl_absorpt_process_details 'DENZO/SCALEPACK (Otwinowski & Minor, 1997)'
_exptl_crystal_colour colorless
_exptl_crystal_density_diffrn 1.145
_exptl_crystal_density_meas ?
_exptl_crystal_density_method 'not measured'
_exptl_crystal_description block
_exptl_crystal_F_000 1960.000
_exptl_crystal_size_max 0.379
_exptl_crystal_size_mid 0.347
_exptl_crystal_size_min 0.261
_refine_diff_density_max 0.76
_refine_diff_density_min -0.66
_refine_ls_abs_structure_details
; 
 Parsons, Flack & Wagner (2013), 
 9072 Friedel Pairs 
;
_refine_ls_abs_structure_Flack 0.012(2)
_refine_ls_extinction_coef 45(2)
_refine_ls_extinction_method 'Larson (1970), Equation 22'
_refine_ls_goodness_of_fit_ref 1.0098
_refine_ls_hydrogen_treatment mixed
_refine_ls_matrix_type full
_refine_ls_number_parameters 1173
_refine_ls_number_reflns 19318
_refine_ls_number_restraints 244
_refine_ls_R_factor_all 0.0604
_refine_ls_R_factor_gt 0.0582
_refine_ls_shift/su_max 0.0013923
_refine_ls_shift/su_mean 0.0000387
_refine_ls_structure_factor_coef Fsqd
_refine_ls_weighting_details
;
 Method, part 1, Chebychev polynomial, (Watkin, 1994, Prince, 1982) 
 [weight] = 1.0/[A~0~*T~0~(x)+A~1~*T~1~(x) ... +A~n-1~]*T~n-1~(x)] 
 where A~i~ are the Chebychev coefficients listed below and x= Fcalc/Fmax 
 Method = Robust Weighting (Prince, 1982) 
 W = [weight] * [1-(deltaF/6*sigmaF)^2^]^2^ 
 A~i~ are: 
 2.55 3.14 0.812 0.704E-01 
;
_refine_ls_weighting_scheme calc
_refine_ls_wR_factor_all 0.1448
_refine_ls_wR_factor_gt 0.1417
_refine_ls_wR_factor_ref 0.1448
_reflns_limit_h_max 15
_reflns_limit_h_min -15
_reflns_limit_k_max 25
_reflns_limit_k_min -25
_reflns_limit_l_max 22
_reflns_limit_l_min 0
_reflns_number_gt 18446
_reflns_number_total 19318
_reflns_threshold_expression I>2.0\s(I)
_oxford_diffrn_Wilson_B_factor 2.99
_oxford_diffrn_Wilson_scale 150.72
_oxford_refine_ls_r_factor_ref 0.0604
_oxford_refine_ls_scale 0.091510(19)
_oxford_reflns_number_all 19318
_cod_data_source_file d0nj03468a2.cif
_cod_data_source_block DK145_1
_cod_depositor_comments
;
The following automatic conversions were performed:

data item '_exptl_crystal_density_meas' value 'not measured' was
changed to '?' -- the value is perceived as not measured.

Automatic conversion script
Id: cif_fix_values 7556 2019-12-06 15:28:31Z antanas 

 Adding full bibliography for 7059826--7059829.cif.

 Adding full bibliography for 7059826--7059829.cif.
;
_cod_original_cell_volume 5281.1(13)
_cod_original_sg_symbol_H-M 'P 21 '
_cod_original_formula_sum 'C106 H148.00 Cl4.00 O8 S4'
_cod_database_code 7059826
_oxford_refine_reflns_threshold_expression_ref I>-3.0\s(I)
_oxford_hooft_y 0.0127(15)
_oxford_bijvoet_difference 0.012(2)
_oxford_refined_flack_x 0.018(12)

loop_
_symmetry_equiv_pos_as_xyz
x,y,z
-x,y+1/2,-z

loop_
_atom_site_label
_atom_site_type_symbol
_atom_site_fract_x
_atom_site_fract_y
_atom_site_fract_z
_atom_site_U_iso_or_equiv
_atom_site_occupancy
_atom_site_adp_type
_atom_site_refinement_flags_posn
_atom_site_refinement_flags_adp
_atom_site_refinement_flags_occupancy
_atom_site_disorder_assembly
_atom_site_disorder_group
_atom_site_attached_hydrogens
S2 S 0.87925(6) 0.54570(5) 0.53587(5) 0.0342 1.0000 Uani . . . . . .
S14 S 0.85450(6) 0.90532(5) 0.45457(4) 0.0343 1.0000 Uani . . . . . .
O45 O 0.7746(2) 0.67259(13) 0.55549(13) 0.0396 1.0000 Uani D . . . . .
O46 O 0.73234(17) 0.80809(12) 0.53435(13) 0.0354 1.0000 Uani . . . . . .
O52 O 0.81593(18) 0.77036(12) 0.40663(14) 0.0367 1.0000 Uani D . . . . .
O53 O 0.80965(16) 0.63138(10) 0.41883(12) 0.0285 1.0000 Uani . . . . . .
C1 C 0.8909(2) 0.59828(15) 0.60787(18) 0.0307 1.0000 Uani . . . . . .
C3 C 0.9570(2) 0.58196(14) 0.47039(17) 0.0272 1.0000 Uani . . . . . .
C4 C 1.0613(2) 0.57107(15) 0.47052(18) 0.0298 1.0000 Uani . . . . . .
C5 C 1.1240(2) 0.59835(16) 0.41957(18) 0.0312 1.0000 Uani . . . . . .
C6 C 1.0776(2) 0.63743(16) 0.36969(19) 0.0326 1.0000 Uani . . . . . .
C7 C 0.9742(2) 0.64958(15) 0.36779(17) 0.0284 1.0000 Uani . . . . . .
C8 C 0.9302(2) 0.69540(14) 0.31173(19) 0.0308 1.0000 Uani . . . . . .
C9 C 0.9621(2) 0.76276(14) 0.33479(16) 0.0275 1.0000 Uani . . . . . .
C10 C 1.0502(3) 0.78837(16) 0.30913(19) 0.0367 1.0000 Uani . . . . . .
C11 C 1.0861(3) 0.84778(16) 0.3290(2) 0.0386 1.0000 Uani . . . . . .
C12 C 1.0253(3) 0.88106(16) 0.37537(19) 0.0342 1.0000 Uani . . . . . .
C13 C 0.9346(2) 0.85660(15) 0.40186(16) 0.0281 1.0000 Uani . . . . . .
C15 C 0.8791(3) 0.87556(15) 0.54217(17) 0.0308 1.0000 Uani . . . . . .
C16 C 0.9588(3) 0.89969(15) 0.58122(19) 0.0338 1.0000 Uani . . . . . .
C17 C 0.9804(3) 0.87886(16) 0.6504(2) 0.0374 1.0000 Uani . . . . . .
C18 C 0.9206(3) 0.83182(17) 0.67709(19) 0.0384 1.0000 Uani . . . . . .
C19 C 0.8383(3) 0.80624(15) 0.63974(18) 0.0313 1.0000 Uani D . . . . .
C20 C 0.7786(2) 0.75186(14) 0.6759(2) 0.0330 1.0000 Uani D . . . . .
C21 C 0.8385(3) 0.69087(16) 0.67010(18) 0.0342 1.0000 Uani D . . . . .
C22 C 0.8981(3) 0.67298(18) 0.72841(19) 0.0423 1.0000 Uani . . . . . .
C23 C 0.9564(3) 0.61812(19) 0.7278(2) 0.0458 1.0000 Uani . . . . . .
C24 C 0.9508(3) 0.58171(16) 0.6666(2) 0.0385 1.0000 Uani . . . . . .
C25 C 0.8348(2) 0.65364(16) 0.60944(17) 0.0306 1.0000 Uani . . . . . .
C26 C 0.8157(2) 0.83012(16) 0.57291(17) 0.0302 1.0000 Uani . . . . . .
C27 C 0.9026(2) 0.79700(15) 0.38251(16) 0.0266 1.0000 Uani . . . . . .
C28 C 0.9142(2) 0.62035(14) 0.41838(17) 0.0266 1.0000 Uani . . . . . .
C29 C 1.2390(3) 0.5851(2) 0.4177(2) 0.0461 1.0000 Uani D . . . . .
C30 C 1.2791(4) 0.5649(4) 0.4887(3) 0.0886 1.0000 Uani D . . . . .
C31 C 1.2544(4) 0.5307(3) 0.3664(4) 0.0894 1.0000 Uani D . . . . .
C32 C 1.2975(3) 0.6402(3) 0.3914(4) 0.0911 1.0000 Uani D . . . . .
C33 C 1.1867(4) 0.8717(2) 0.2991(4) 0.0759 1.0000 Uani D . . . . .
C34 C 1.2692(4) 0.8240(3) 0.3064(4) 0.0888 1.0000 Uani D . . . . .
C35 C 1.1713(6) 0.8781(3) 0.2144(4) 0.1033 1.0000 Uani D . . . . .
C36 C 1.2154(5) 0.9334(3) 0.3261(5) 0.1041 1.0000 Uani D . . . . .
C37 C 1.0664(4) 0.9094(2) 0.6935(3) 0.0590 1.0000 Uani D . . . . .
C38 C 1.1656(5) 0.9102(4) 0.6496(4) 0.0916 1.0000 Uani D . . . . .
C39 C 1.0387(5) 0.9772(2) 0.7080(3) 0.0751 1.0000 Uani D . . . . .
C40 C 1.0879(6) 0.8753(3) 0.7629(4) 0.0955 1.0000 Uani D . . . . .
C41 C 1.0218(4) 0.6002(2) 0.7921(2) 0.0756 1.0000 Uani D . . . . .
C47 C 0.6427(3) 0.8464(3) 0.5408(3) 0.0584 1.0000 Uani . . . . . .
C48 C 0.5580(4) 0.8165(4) 0.4948(4) 0.0875 1.0000 Uani D . . . . .
C49 C 0.4680(6) 0.8567(4) 0.4897(5) 0.1166 1.0000 Uani D . . . . .
C50 C 0.4843(7) 0.9111(5) 0.4349(6) 0.1414 1.0000 Uani D . . . . .
C51 C 0.5275(6) 0.7566(5) 0.5279(5) 0.1130 1.0000 Uani . . . . . .
C54 C 0.7505(3) 0.58537(17) 0.3809(2) 0.0383 1.0000 Uani . . . . . .
C55 C 0.6389(3) 0.6039(2) 0.3862(4) 0.0714 1.0000 Uani D . . . . .
C56 C 0.5760(4) 0.5558(3) 0.3466(4) 0.0926 1.0000 Uani D . . . . .
C57 C 0.5670(5) 0.4959(3) 0.3952(5) 0.1089 1.0000 Uani D . . . . .
C58 C 0.6207(4) 0.6651(3) 0.3559(4) 0.0863 1.0000 Uani . . . . . .
C420 C 1.0894(11) 0.6484(6) 0.8171(7) 0.0853 0.334(9) Uani D . P 1 1 .
C421 C 1.0364(6) 0.6477(4) 0.8465(4) 0.0888 0.666(9) Uani D . P 1 2 .
C430 C 0.9357(10) 0.5784(7) 0.8488(6) 0.0779 0.334(9) Uani D . P 1 1 .
C431 C 0.9897(7) 0.5351(4) 0.8207(4) 0.0967 0.666(9) Uani D . P 1 2 .
C440 C 1.0860(12) 0.5406(6) 0.7881(8) 0.0903 0.334(9) Uani D . P 1 1 .
C441 C 1.1360(6) 0.5837(4) 0.7618(5) 0.0917 0.666(9) Uani D . P 1 2 .
H41 H 1.0875 0.5453 0.5062 0.0348 1.0000 Uiso R . . . . .
H61 H 1.1173 0.6567 0.3357 0.0401 1.0000 Uiso R . . . . .
H81 H 0.9534 0.6858 0.2688 0.0342 1.0000 Uiso R . . . . .
H82 H 0.8587 0.6933 0.3138 0.0356 1.0000 Uiso R . . . . .
H101 H 1.0883 0.7656 0.2772 0.0433 1.0000 Uiso R . . . . .
H121 H 1.0461 0.9218 0.3889 0.0411 1.0000 Uiso R . . . . .
H161 H 0.9983 0.9298 0.5605 0.0400 1.0000 Uiso R . . . . .
H181 H 0.9363 0.8164 0.7220 0.0443 1.0000 Uiso R . . . . .
H201 H 0.7186 0.7470 0.6472 0.0384 1.0000 Uiso R . . . . .
H202 H 0.7635 0.7592 0.7222 0.0392 1.0000 Uiso R . . . . .
H221 H 0.8986 0.6978 0.7689 0.0505 1.0000 Uiso R . . . . .
H241 H 0.9884 0.5458 0.6645 0.0462 1.0000 Uiso R . . . . .
H301 H 1.3507 0.5587 0.4846 0.1359 1.0000 Uiso R . . . . .
H302 H 1.2478 0.5259 0.5048 0.1358 1.0000 Uiso R . . . . .
H303 H 1.2672 0.5976 0.5218 0.1358 1.0000 Uiso R . . . . .
H311 H 1.3230 0.5175 0.3707 0.1351 1.0000 Uiso R . . . . .
H312 H 1.2385 0.5458 0.3193 0.1348 1.0000 Uiso R . . . . .
H313 H 1.2091 0.4976 0.3800 0.1351 1.0000 Uiso R . . . . .
H321 H 1.3676 0.6302 0.3885 0.1360 1.0000 Uiso R . . . . .
H322 H 1.2734 0.6504 0.3455 0.1360 1.0000 Uiso R . . . . .
H323 H 1.2864 0.6734 0.4255 0.1357 1.0000 Uiso R . . . . .
H341 H 1.3314 0.8423 0.2874 0.1337 1.0000 Uiso R . . . . .
H342 H 1.2541 0.7861 0.2807 0.1336 1.0000 Uiso R . . . . .
H343 H 1.2777 0.8157 0.3577 0.1340 1.0000 Uiso R . . . . .
H351 H 1.2370 0.8881 0.1928 0.1579 1.0000 Uiso R . . . . .
H352 H 1.1450 0.8397 0.1946 0.1580 1.0000 Uiso R . . . . .
H353 H 1.1224 0.9112 0.2054 0.1580 1.0000 Uiso R . . . . .
H361 H 1.2786 0.9449 0.3055 0.1642 1.0000 Uiso R . . . . .
H362 H 1.1629 0.9632 0.3139 0.1638 1.0000 Uiso R . . . . .
H363 H 1.2244 0.9295 0.3787 0.1635 1.0000 Uiso R . . . . .
H381 H 1.2195 0.9308 0.6776 0.1402 1.0000 Uiso R . . . . .
H382 H 1.1543 0.9325 0.6047 0.1402 1.0000 Uiso R . . . . .
H383 H 1.1864 0.8667 0.6396 0.1404 1.0000 Uiso R . . . . .
H391 H 1.0968 0.9964 0.7308 0.1146 1.0000 Uiso R . . . . .
H392 H 1.0251 0.9967 0.6626 0.1148 1.0000 Uiso R . . . . .
H393 H 0.9790 0.9756 0.7387 0.1148 1.0000 Uiso R . . . . .
H401 H 1.1431 0.8947 0.7860 0.1431 1.0000 Uiso R . . . . .
H402 H 1.1058 0.8335 0.7512 0.1426 1.0000 Uiso R . . . . .
H403 H 1.0263 0.8774 0.7922 0.1427 1.0000 Uiso R . . . . .
H451 H 0.790(4) 0.658(2) 0.5176(16) 0.059(2) 1.0000 Uiso D . . . . .
H471 H 0.6236 0.8482 0.5916 0.0703 1.0000 Uiso R . . . . .
H472 H 0.6573 0.8883 0.5223 0.0703 1.0000 Uiso R . . . . .
H481 H 0.5786 0.8107 0.4420 0.0996 1.0000 Uiso R . . . . .
H491 H 0.4056 0.8309 0.4769 0.1667 1.0000 Uiso R . . . . .
H492 H 0.4539 0.8724 0.5402 0.1663 1.0000 Uiso R . . . . .
H501 H 0.4180 0.9302 0.4196 0.2744 1.0000 Uiso R . . . . .
H502 H 0.5311 0.9445 0.4526 0.2743 1.0000 Uiso R . . . . .
H503 H 0.5173 0.8889 0.3931 0.2743 1.0000 Uiso R . . . . .
H511 H 0.4952 0.7296 0.4923 0.1774 1.0000 Uiso R . . . . .
H512 H 0.5840 0.7357 0.5514 0.1773 1.0000 Uiso R . . . . .
H513 H 0.4722 0.7684 0.5630 0.1770 1.0000 Uiso R . . . . .
H521 H 0.792(4) 0.790(2) 0.4405(19) 0.055(2) 1.0000 Uiso D . . . . .
H541 H 0.7723 0.5834 0.3310 0.0453 1.0000 Uiso R . . . . .
H542 H 0.7598 0.5450 0.4040 0.0455 1.0000 Uiso R . . . . .
H551 H 0.6104 0.6053 0.4409 0.0876 1.0000 Uiso R . . . . .
H561 H 0.5083 0.5740 0.3361 0.1139 1.0000 Uiso R . . . . .
H562 H 0.6104 0.5479 0.3021 0.1134 1.0000 Uiso R . . . . .
H571 H 0.5032 0.4729 0.3833 0.1711 1.0000 Uiso R . . . . .
H572 H 0.5668 0.5111 0.4473 0.1709 1.0000 Uiso R . . . . .
H573 H 0.6264 0.4684 0.3904 0.1712 1.0000 Uiso R . . . . .
H581 H 0.5455 0.6720 0.3484 0.1393 1.0000 Uiso R . . . . .
H582 H 0.6560 0.6644 0.3085 0.1393 1.0000 Uiso R . . . . .
H583 H 0.6506 0.6973 0.3873 0.1391 1.0000 Uiso R . . . . .
H4201 H 1.1130 0.6388 0.8644 0.1289 0.334(9) Uiso R . P 1 1 .
H4202 H 1.0542 0.6875 0.8186 0.1287 0.334(9) Uiso R . P 1 1 .
H4203 H 1.1472 0.6526 0.7854 0.1291 0.334(9) Uiso R . P 1 1 .
H4211 H 0.9757 0.6503 0.8759 0.1338 0.666(9) Uiso R . P 1 2 .
H4212 H 1.0926 0.6371 0.8760 0.1338 0.666(9) Uiso R . P 1 2 .
H4213 H 1.0500 0.6873 0.8240 0.1335 0.666(9) Uiso R . P 1 2 .
H4301 H 0.9085 0.6143 0.8721 0.1157 0.334(9) Uiso R . P 1 1 .
H4302 H 0.8808 0.5578 0.8243 0.1160 0.334(9) Uiso R . P 1 1 .
H4303 H 0.9639 0.5513 0.8843 0.1160 0.334(9) Uiso R . P 1 1 .
H4311 H 1.0276 0.5251 0.8643 0.1440 0.666(9) Uiso R . P 1 2 .
H4312 H 0.9158 0.5369 0.8306 0.1443 0.666(9) Uiso R . P 1 2 .
H4313 H 1.0041 0.5044 0.7842 0.1436 0.666(9) Uiso R . P 1 2 .
H4401 H 1.0381 0.5070 0.7719 0.1329 0.334(9) Uiso R . P 1 1 .
H4402 H 1.1139 0.5319 0.8371 0.1331 0.334(9) Uiso R . P 1 1 .
H4403 H 1.1417 0.5478 0.7520 0.1330 0.334(9) Uiso R . P 1 1 .
H4411 H 1.1647 0.6198 0.7380 0.1420 0.666(9) Uiso R . P 1 2 .
H4412 H 1.1319 0.5510 0.7260 0.1417 0.666(9) Uiso R . P 1 2 .
H4413 H 1.1824 0.5715 0.7990 0.1418 0.666(9) Uiso R . P 1 2 .
S102 S 0.37048(6) 0.54866(5) 0.97799(4) 0.0329 1.0000 Uani . . . . . .
S114 S 0.36954(6) 0.90998(5) 1.05588(4) 0.0326 1.0000 Uani . . . . . .
O145 O 0.27891(18) 0.68023(11) 0.95883(13) 0.0351 1.0000 Uani D . . . . .
O146 O 0.24019(17) 0.81614(11) 0.97667(12) 0.0319 1.0000 Uani . . . . . .
O152 O 0.32608(19) 0.77685(12) 1.10576(13) 0.0359 1.0000 Uani D . . . . .
O153 O 0.30900(17) 0.63569(11) 1.09533(12) 0.0303 1.0000 Uani . . . . . .
C101 C 0.3833(2) 0.60016(14) 0.90449(17) 0.0275 1.0000 Uani . . . . . .
C103 C 0.4520(2) 0.58384(14) 1.04253(16) 0.0261 1.0000 Uani . . . . . .
C104 C 0.5561(2) 0.57058(14) 1.04249(17) 0.0295 1.0000 Uani . . . . . .
C105 C 0.6223(2) 0.59681(14) 1.09228(17) 0.0274 1.0000 Uani . . . . . .
C106 C 0.5806(3) 0.63831(15) 1.14099(17) 0.0314 1.0000 Uani . . . . . .
C107 C 0.4774(2) 0.65281(14) 1.14286(16) 0.0269 1.0000 Uani . . . . . .
C108 C 0.4389(3) 0.70079(14) 1.19869(18) 0.0314 1.0000 Uani . . . . . .
C109 C 0.4743(3) 0.76651(15) 1.17574(16) 0.0307 1.0000 Uani . . . . . .
C110 C 0.5657(3) 0.79071(16) 1.19952(18) 0.0349 1.0000 Uani . . . . . .
C111 C 0.6037(3) 0.84828(17) 1.17777(19) 0.0381 1.0000 Uani . . . . . .
C112 C 0.5427(3) 0.88319(15) 1.13235(18) 0.0330 1.0000 Uani . . . . . .
C113 C 0.4483(2) 0.86119(15) 1.10917(16) 0.0288 1.0000 Uani . . . . . .
C115 C 0.3924(2) 0.87856(15) 0.96930(17) 0.0280 1.0000 Uani . . . . . .
C116 C 0.4771(2) 0.89833(15) 0.93163(17) 0.0286 1.0000 Uani . . . . . .
C117 C 0.4984(3) 0.87527(15) 0.86371(18) 0.0313 1.0000 Uani . . . . . .
C118 C 0.4331(3) 0.82997(16) 0.83662(18) 0.0327 1.0000 Uani . . . . . .
C119 C 0.3473(3) 0.80871(15) 0.87285(17) 0.0299 1.0000 Uani . . . . . .
C120 C 0.2820(2) 0.75682(14) 0.83817(19) 0.0314 1.0000 Uani . . . . . .
C121 C 0.3374(2) 0.69450(15) 0.84200(17) 0.0305 1.0000 Uani . . . . . .
C122 C 0.3913(3) 0.67289(17) 0.78408(18) 0.0375 1.0000 Uani . . . . . .
C123 C 0.4436(3) 0.61659(18) 0.7841(2) 0.0417 1.0000 Uani . . . . . .
C124 C 0.4386(3) 0.58080(16) 0.84503(19) 0.0338 1.0000 Uani . . . . . .
C125 C 0.3331(2) 0.65778(15) 0.90348(17) 0.0285 1.0000 Uani . . . . . .
C126 C 0.3256(2) 0.83501(14) 0.93885(17) 0.0275 1.0000 Uani . . . . . .
C127 C 0.4141(3) 0.80223(15) 1.12906(16) 0.0286 1.0000 Uani . . . . . .
C128 C 0.4131(2) 0.62367(15) 1.09451(17) 0.0274 1.0000 Uani . . . . . .
C129 C 0.7348(3) 0.57874(18) 1.0937(2) 0.0399 1.0000 Uani . . . . . .
C130 C 0.7779(3) 0.5779(4) 1.0193(3) 0.0788 1.0000 Uani . . . . . .
C131 C 0.7434(4) 0.5136(2) 1.1251(4) 0.0758 1.0000 Uani . . . . . .
C132 C 0.7989(3) 0.6219(2) 1.1395(3) 0.0583 1.0000 Uani . . . . . .
C133 C 0.7093(4) 0.8704(2) 1.2019(3) 0.0571 1.0000 Uani . . . . . .
C134 C 0.7884(4) 0.8182(2) 1.1924(4) 0.0755 1.0000 Uani . . . . . .
C135 C 0.7058(6) 0.8860(4) 1.2813(4) 0.1050 1.0000 Uani . . . . . .
C136 C 0.7445(5) 0.9265(3) 1.1602(5) 0.1135 1.0000 Uani . . . . . .
C137 C 0.5876(3) 0.90144(19) 0.8209(2) 0.0422 1.0000 Uani . . . . . .
C138 C 0.6846(3) 0.9014(3) 0.8657(3) 0.0750 1.0000 Uani . . . . . .
C139 C 0.5614(4) 0.96860(19) 0.8009(2) 0.0516 1.0000 Uani . . . . . .
C140 C 0.6071(4) 0.8642(3) 0.7528(3) 0.0735 1.0000 Uani . . . . . .
C141 C 0.5030(5) 0.5957(3) 0.7177(3) 0.0690 1.0000 Uani D . . . . .
C142 C 0.5646(6) 0.6439(4) 0.6890(5) 0.1146 1.0000 Uani D . . . . .
C143 C 0.4226(7) 0.5787(5) 0.6593(4) 0.1175 1.0000 Uani D . . . . .
C144 C 0.5541(8) 0.5372(5) 0.7281(5) 0.1426 1.0000 Uani D . . . . .
C147 C 0.1549(3) 0.8585(2) 0.9701(2) 0.0482 1.0000 Uani . . . . . .
C148 C 0.0660(3) 0.8320(2) 1.0112(3) 0.0610 1.0000 Uani D . . . . .
C149 C 0.0280(5) 0.7744(3) 0.9736(4) 0.0846 1.0000 Uani D . . . . .
C150 C -0.0638(6) 0.7438(4) 1.0024(6) 0.1164 1.0000 Uani D . . . . .
C151 C -0.0159(5) 0.8804(4) 1.0185(5) 0.1096 1.0000 Uani D . . . . .
C154 C 0.2534(3) 0.59395(19) 1.1397(2) 0.0426 1.0000 Uani . . . . . .
C155 C 0.1405(3) 0.6117(2) 1.1356(2) 0.0487 1.0000 Uani . . . . . .
C156 C 0.0915(3) 0.5970(2) 1.0642(3) 0.0566 1.0000 Uani . . . . . .
C157 C 0.0812(4) 0.5275(3) 1.0503(4) 0.0862 1.0000 Uani . . . . . .
C158 C 0.1276(4) 0.6801(3) 1.1541(3) 0.0674 1.0000 Uani . . . . . .
H1041 H 0.5803 0.5435 1.0079 0.0359 1.0000 Uiso R . . . . .
H1061 H 0.6238 0.6578 1.1734 0.0364 1.0000 Uiso R . . . . .
H1081 H 0.3671 0.7002 1.1987 0.0373 1.0000 Uiso R . . . . .
H1082 H 0.4628 0.6912 1.2447 0.0361 1.0000 Uiso R . . . . .
H1101 H 0.6009 0.7675 1.2337 0.0418 1.0000 Uiso R . . . . .
H1121 H 0.5643 0.9218 1.1164 0.0390 1.0000 Uiso R . . . . .
H1161 H 0.5189 0.9270 0.9529 0.0340 1.0000 Uiso R . . . . .
H1181 H 0.4468 0.8132 0.7912 0.0381 1.0000 Uiso R . . . . .
H1201 H 0.2204 0.7531 0.8635 0.0355 1.0000 Uiso R . . . . .
H1202 H 0.2709 0.7668 0.7922 0.0356 1.0000 Uiso R . . . . .
H1221 H 0.3933 0.6971 0.7432 0.0450 1.0000 Uiso R . . . . .
H1241 H 0.4734 0.5422 0.8472 0.0395 1.0000 Uiso R . . . . .
H1301 H 0.8460 0.5633 1.0214 0.1173 1.0000 Uiso R . . . . .
H1302 H 0.7805 0.6196 1.0018 0.1182 1.0000 Uiso R . . . . .
H1303 H 0.7412 0.5522 0.9882 0.1176 1.0000 Uiso R . . . . .
H1311 H 0.7350 0.5172 1.1763 0.1143 1.0000 Uiso R . . . . .
H1312 H 0.6906 0.4880 1.1052 0.1142 1.0000 Uiso R . . . . .
H1313 H 0.8092 0.4969 1.1125 0.1135 1.0000 Uiso R . . . . .
H1321 H 0.8681 0.6073 1.1399 0.0898 1.0000 Uiso R . . . . .
H1322 H 0.7720 0.6227 1.1869 0.0898 1.0000 Uiso R . . . . .
H1323 H 0.7958 0.6624 1.1169 0.0897 1.0000 Uiso R . . . . .
H1341 H 0.7884 0.8046 1.1442 0.1118 1.0000 Uiso R . . . . .
H1342 H 0.7718 0.7840 1.2221 0.1119 1.0000 Uiso R . . . . .
H1343 H 0.8563 0.8317 1.2048 0.1113 1.0000 Uiso R . . . . .
H1351 H 0.6990 0.8483 1.3090 0.1561 1.0000 Uiso R . . . . .
H1352 H 0.7681 0.9068 1.2939 0.1557 1.0000 Uiso R . . . . .
H1353 H 0.6503 0.9134 1.2903 0.1560 1.0000 Uiso R . . . . .
H1361 H 0.7294 0.9216 1.1096 0.1651 1.0000 Uiso R . . . . .
H1362 H 0.8161 0.9325 1.1655 0.1652 1.0000 Uiso R . . . . .
H1363 H 0.7084 0.9630 1.1772 0.1649 1.0000 Uiso R . . . . .
H1381 H 0.6710 0.9200 0.9093 0.1100 1.0000 Uiso R . . . . .
H1382 H 0.7384 0.9246 0.8422 0.1094 1.0000 Uiso R . . . . .
H1383 H 0.7064 0.8594 0.8740 0.1096 1.0000 Uiso R . . . . .
H1391 H 0.5488 0.9912 0.8436 0.0764 1.0000 Uiso R . . . . .
H1392 H 0.6161 0.9866 0.7766 0.0768 1.0000 Uiso R . . . . .
H1393 H 0.5014 0.9699 0.7728 0.0768 1.0000 Uiso R . . . . .
H1401 H 0.6695 0.8793 0.7325 0.1123 1.0000 Uiso R . . . . .
H1402 H 0.6180 0.8203 0.7642 0.1114 1.0000 Uiso R . . . . .
H1403 H 0.5523 0.8684 0.7185 0.1121 1.0000 Uiso R . . . . .
H1421 H 0.5792 0.6736 0.7266 0.1794 1.0000 Uiso R . . . . .
H1422 H 0.6276 0.6251 0.6709 0.1791 1.0000 Uiso R . . . . .
H1423 H 0.5256 0.6621 0.6500 0.1791 1.0000 Uiso R . . . . .
H1431 H 0.4031 0.5352 0.6707 0.1942 1.0000 Uiso R . . . . .
H1432 H 0.3629 0.6075 0.6620 0.1946 1.0000 Uiso R . . . . .
H1433 H 0.4563 0.5804 0.6114 0.1942 1.0000 Uiso R . . . . .
H1451 H 0.289(4) 0.660(2) 0.9936(18) 0.053(2) 1.0000 Uiso D . . . . .
H1471 H 0.1396 0.8632 0.9192 0.0575 1.0000 Uiso R . . . . .
H1472 H 0.1750 0.8995 0.9890 0.0584 1.0000 Uiso R . . . . .
H1481 H 0.0865 0.8251 1.0626 0.0742 1.0000 Uiso R . . . . .
H1491 H 0.0845 0.7433 0.9675 0.1038 1.0000 Uiso R . . . . .
H1492 H -0.0034 0.7909 0.9252 0.1040 1.0000 Uiso R . . . . .
H1501 H -0.1230 0.7710 0.9859 0.1842 1.0000 Uiso R . . . . .
H1502 H -0.0703 0.7010 0.9822 0.1845 1.0000 Uiso R . . . . .
H1503 H -0.0591 0.7423 1.0546 0.1845 1.0000 Uiso R . . . . .
H1511 H -0.0772 0.8579 1.0363 0.1751 1.0000 Uiso R . . . . .
H1512 H -0.0294 0.8993 0.9711 0.1751 1.0000 Uiso R . . . . .
H1513 H 0.0095 0.9100 1.0562 0.1755 1.0000 Uiso R . . . . .
H1521 H 0.295(4) 0.789(2) 1.0707(19) 0.055(2) 1.0000 Uiso D . . . . .
H1541 H 0.2634 0.5514 1.1241 0.0520 1.0000 Uiso R . . . . .
H1542 H 0.2771 0.5975 1.1888 0.0520 1.0000 Uiso R . . . . .
H1551 H 0.1050 0.5868 1.1737 0.0589 1.0000 Uiso R . . . . .
H1561 H 0.0257 0.6181 1.0638 0.0676 1.0000 Uiso R . . . . .
H1562 H 0.1324 0.6159 1.0272 0.0675 1.0000 Uiso R . . . . .
H1571 H 0.0409 0.5202 1.0095 0.1290 1.0000 Uiso R . . . . .
H1572 H 0.0536 0.5063 1.0903 0.1284 1.0000 Uiso R . . . . .
H1573 H 0.1461 0.5095 1.0402 0.1287 1.0000 Uiso R . . . . .
H1581 H 0.1536 0.7042 1.1152 0.1006 1.0000 Uiso R . . . . .
H1582 H 0.0557 0.6887 1.1602 0.1007 1.0000 Uiso R . . . . .
H1583 H 0.1662 0.6899 1.1985 0.1005 1.0000 Uiso R . . . . .
Cl202 Cl 0.6703(3) 0.70667(12) 0.87909(12) 0.1643 1.0000 Uani D . . . . .
Cl203 Cl 0.6401(2) 0.76612(10) 1.01244(10) 0.1145 1.0000 Uani D . . . . .
C201 C 0.5862(6) 0.7224(4) 0.9470(5) 0.1172 1.0000 Uani D . . . . .
H2011 H 0.5279 0.7443 0.9284 0.1415 1.0000 Uiso R . . . . .
H2012 H 0.5684 0.6825 0.9675 0.1408 1.0000 Uiso R . . . . .
Cl302 Cl 1.1426(7) 0.7088(3) 0.6243(4) 0.1281 0.498(8) Uani D U P 2 1 .
Cl303 Cl 1.1539(5) 0.7793(3) 0.4952(3) 0.1055 0.498(8) Uani D U P 2 1 .
C301 C 1.0740(5) 0.7334(7) 0.5507(7) 0.0932 0.498(8) Uani D U P 2 1 .
H3011 H 1.0501 0.6977 0.5238 0.1122 0.498(8) Uiso R . P 2 1 .
H3012 H 1.0158 0.7581 0.5650 0.1123 0.498(8) Uiso R . P 2 1 .
Cl312 Cl 1.2101(6) 0.7202(3) 0.6298(3) 0.1291 0.502(8) Uani D U P 2 2 .
Cl313 Cl 1.0981(8) 0.7600(3) 0.5101(3) 0.1329 0.502(8) Uani D U P 2 2 .
C311 C 1.0957(5) 0.7141(5) 0.5867(5) 0.0579 0.502(8) Uani D U P 2 2 .
H3111 H 1.0418 0.7283 0.6172 0.0714 0.502(8) Uiso R . P 2 2 .
H3112 H 1.0833 0.6713 0.5734 0.0710 0.502(8) Uiso R . P 2 2 .
H1441 H 0.5896 0.5261 0.6859 0.1704 1.0000 Uiso R . . . . .
H1442 H 0.6009 0.5405 0.7667 0.1704 1.0000 Uiso R . . . . .
H1443 H 0.5048 0.5062 0.7385 0.1704 1.0000 Uiso R . . . . .

loop_
_atom_site_aniso_label
_atom_site_aniso_U_11
_atom_site_aniso_U_22
_atom_site_aniso_U_33
_atom_site_aniso_U_23
_atom_site_aniso_U_13
_atom_site_aniso_U_12
S2 0.0349(4) 0.0272(4) 0.0407(4) 0.0004(3) 0.0052(3) -0.0025(3)
S14 0.0400(4) 0.0312(4) 0.0318(4) -0.0023(3) 0.0004(3) 0.0075(3)
O45 0.0422(13) 0.0418(14) 0.0347(12) -0.0069(10) -0.0014(10) 0.0130(11)
O46 0.0278(11) 0.0405(13) 0.0379(12) -0.0101(10) 0.0020(9) -0.0002(10)
O52 0.0340(12) 0.0339(12) 0.0424(13) -0.0104(10) 0.0109(10) -0.0054(10)
O53 0.0210(10) 0.0264(10) 0.0381(12) -0.0073(9) -0.0025(9) 0.0010(8)
C1 0.0310(15) 0.0246(15) 0.0364(16) 0.0028(12) 0.0021(13) -0.0058(12)
C3 0.0284(15) 0.0191(14) 0.0342(15) -0.0013(11) 0.0038(12) 0.0004(11)
C4 0.0250(14) 0.0248(14) 0.0396(17) -0.0008(13) -0.0011(12) 0.0018(12)
C5 0.0270(16) 0.0292(16) 0.0372(17) -0.0048(13) 0.0030(13) -0.0006(12)
C6 0.0298(16) 0.0293(16) 0.0387(17) 0.0007(13) 0.0060(13) -0.0011(12)
C7 0.0317(15) 0.0245(15) 0.0291(15) -0.0019(12) -0.0003(12) 0.0014(12)
C8 0.0255(14) 0.0203(14) 0.0465(18) 0.0116(13) 0.0020(13) 0.0032(11)
C9 0.0356(16) 0.0234(14) 0.0235(14) -0.0013(11) -0.0039(12) 0.0032(12)
C10 0.0452(19) 0.0262(16) 0.0387(17) -0.0053(13) 0.0133(15) 0.0011(14)
C11 0.045(2) 0.0262(16) 0.0443(19) -0.0025(14) 0.0129(16) 0.0000(14)
C12 0.0385(17) 0.0248(15) 0.0392(17) -0.0040(13) 0.0048(14) -0.0001(13)
C13 0.0307(15) 0.0272(15) 0.0264(14) -0.0020(12) -0.0013(12) 0.0059(12)
C15 0.0377(17) 0.0249(15) 0.0297(15) -0.0017(12) 0.0037(13) 0.0042(12)
C16 0.0369(16) 0.0215(15) 0.0431(17) 0.0015(13) -0.0021(14) -0.0000(13)
C17 0.0448(19) 0.0252(15) 0.0422(18) 0.0008(13) -0.0135(15) 0.0020(14)
C18 0.056(2) 0.0278(16) 0.0310(16) 0.0006(13) -0.0052(15) 0.0041(15)
C19 0.0353(15) 0.0220(13) 0.0367(15) -0.0043(12) 0.0094(12) 0.0010(11)
C20 0.0304(13) 0.0215(13) 0.0472(15) -0.0069(12) 0.0115(12) -0.0006(11)
C21 0.0380(15) 0.0279(15) 0.0368(15) -0.0019(12) 0.0103(12) -0.0067(13)
C22 0.060(2) 0.0348(18) 0.0322(17) -0.0002(14) 0.0033(15) -0.0159(17)
C23 0.056(2) 0.040(2) 0.042(2) 0.0078(16) -0.0069(17) -0.0137(17)
C24 0.0436(19) 0.0249(16) 0.0471(19) 0.0081(14) -0.0064(15) -0.0041(14)
C25 0.0289(15) 0.0311(16) 0.0320(16) -0.0006(13) 0.0088(12) -0.0018(12)
C26 0.0283(15) 0.0314(16) 0.0311(15) -0.0095(13) 0.0032(12) 0.0031(12)
C27 0.0270(14) 0.0280(15) 0.0248(14) 0.0024(11) -0.0006(11) 0.0033(12)
C28 0.0239(14) 0.0225(14) 0.0333(16) -0.0061(12) -0.0004(12) -0.0005(11)
C29 0.0241(16) 0.048(2) 0.067(2) 0.0068(18) 0.0046(15) 0.0062(15)
C30 0.034(2) 0.146(6) 0.086(4) 0.021(4) -0.003(2) 0.014(3)
C31 0.044(2) 0.093(4) 0.131(5) -0.039(4) 0.019(3) 0.013(3)
C32 0.026(2) 0.078(4) 0.168(6) 0.036(4) 0.007(3) -0.005(2)
C33 0.067(3) 0.037(2) 0.124(4) -0.013(2) 0.059(3) -0.011(2)
C34 0.048(3) 0.059(3) 0.160(6) -0.020(3) 0.039(3) -0.010(2)
C35 0.119(5) 0.079(4) 0.113(5) 0.020(4) 0.069(4) -0.003(4)
C36 0.079(4) 0.057(3) 0.177(6) -0.038(4) 0.076(4) -0.029(3)
C37 0.072(3) 0.040(2) 0.065(2) 0.008(2) -0.037(2) -0.016(2)
C38 0.069(3) 0.090(4) 0.116(5) -0.003(4) -0.027(3) -0.025(3)
C39 0.104(4) 0.045(3) 0.076(3) -0.004(2) -0.038(3) -0.013(3)
C40 0.112(4) 0.081(4) 0.093(4) 0.037(3) -0.074(4) -0.033(3)
C41 0.098(3) 0.067(3) 0.061(3) 0.014(2) -0.037(3) -0.010(3)
C47 0.0329(19) 0.078(3) 0.064(3) -0.015(2) 0.0056(18) 0.017(2)
C48 0.046(2) 0.111(4) 0.105(4) 0.013(4) -0.013(3) -0.000(3)
C49 0.077(3) 0.136(5) 0.137(5) 0.030(4) -0.022(3) 0.008(3)
C50 0.110(4) 0.156(6) 0.158(6) 0.045(5) -0.020(4) 0.004(5)
C51 0.075(4) 0.139(7) 0.124(7) 0.020(6) -0.010(4) -0.014(5)
C54 0.0299(16) 0.0308(17) 0.054(2) -0.0137(15) -0.0045(15) -0.0060(13)
C55 0.0293(19) 0.054(3) 0.130(4) -0.029(3) -0.021(2) 0.0024(17)
C56 0.043(2) 0.073(3) 0.162(5) -0.030(3) -0.033(3) -0.006(2)
C57 0.069(3) 0.084(4) 0.173(6) -0.012(4) -0.016(4) -0.014(3)
C58 0.049(3) 0.096(5) 0.113(5) -0.003(4) -0.020(3) 0.009(3)
C420 0.100(9) 0.089(8) 0.067(8) -0.006(7) -0.039(7) -0.016(7)
C421 0.092(6) 0.085(5) 0.089(6) -0.016(5) -0.056(5) 0.014(5)
C430 0.107(8) 0.078(8) 0.048(6) 0.024(6) -0.035(6) -0.008(7)
C431 0.112(6) 0.087(6) 0.090(6) 0.040(5) -0.056(5) -0.016(5)
C440 0.119(9) 0.088(8) 0.064(7) 0.009(7) -0.017(7) -0.000(7)
C441 0.094(5) 0.088(6) 0.093(6) 0.009(5) -0.042(5) 0.007(5)
S102 0.0341(4) 0.0258(4) 0.0387(4) 0.0020(3) -0.0037(3) -0.0034(3)
S114 0.0399(4) 0.0271(4) 0.0308(4) 0.0019(3) 0.0006(3) 0.0071(3)
O145 0.0398(12) 0.0322(12) 0.0334(12) 0.007(1) 0.0033(10) 0.0102(10)
O146 0.0283(11) 0.0280(11) 0.0393(12) 0.0074(9) 0.0004(9) 0.0040(9)
O152 0.0370(13) 0.0321(12) 0.0387(13) 0.0097(10) -0.0031(10) -0.0025(10)
O153 0.0284(11) 0.0292(11) 0.0333(11) 0.0079(9) 0.0051(9) 0.0045(9)
C101 0.0278(14) 0.0211(14) 0.0336(15) -0.0006(12) -0.0025(12) -0.0051(11)
C103 0.0297(15) 0.0189(13) 0.0298(15) 0.0029(11) 0.0010(12) -0.0013(11)
C104 0.0326(16) 0.0206(14) 0.0354(16) -0.0002(12) 0.0025(12) 0.0011(12)
C105 0.0284(15) 0.0237(14) 0.0300(15) 0.0024(12) -0.0017(12) 0.0027(11)
C106 0.0347(16) 0.0302(16) 0.0293(15) 0.0025(12) -0.0024(13) 0.0016(13)
C107 0.0338(15) 0.0221(14) 0.0247(14) 0.0044(11) 0.0028(12) 0.0039(12)
C108 0.0380(16) 0.0201(14) 0.0360(17) -0.0011(12) 0.0041(13) 0.0042(12)
C109 0.0456(18) 0.0229(15) 0.0237(14) 0.0022(11) 0.0045(13) 0.0068(13)
C110 0.0475(19) 0.0286(16) 0.0285(15) -0.0015(12) -0.0085(14) 0.0049(14)
C111 0.046(2) 0.0297(17) 0.0388(18) -0.0018(14) -0.0096(15) 0.0022(14)
C112 0.0415(17) 0.0236(15) 0.0339(16) -0.0010(12) -0.0064(14) 0.0008(13)
C113 0.0374(16) 0.0246(15) 0.0245(14) 0.0013(12) 0.0004(12) 0.0091(12)
C115 0.0319(15) 0.0239(14) 0.0283(15) 0.0022(12) -0.0026(12) 0.0039(12)
C116 0.0312(15) 0.0230(14) 0.0315(15) 0.0000(12) 0.0002(12) 0.0013(12)
C117 0.0368(17) 0.0247(15) 0.0324(16) 0.0049(12) 0.0066(13) 0.0046(13)
C118 0.0411(17) 0.0263(15) 0.0309(15) 0.0026(12) -0.0000(13) 0.0049(13)
C119 0.0366(16) 0.0222(14) 0.0310(15) 0.0046(12) -0.0079(12) 0.0011(12)
C120 0.0267(15) 0.0207(14) 0.0468(19) 0.0006(13) -0.0142(13) -0.0019(12)
C121 0.0351(16) 0.0264(15) 0.0300(15) 0.0005(12) -0.0111(12) -0.0063(13)
C122 0.0495(19) 0.0335(17) 0.0294(16) 0.0010(13) -0.0024(14) -0.0113(15)
C123 0.049(2) 0.0395(19) 0.0369(18) -0.0069(15) 0.0033(15) -0.0086(16)
C124 0.0336(16) 0.0272(16) 0.0407(17) -0.0060(13) -0.0007(13) -0.0033(13)
C125 0.0256(14) 0.0301(15) 0.0298(15) -0.0001(12) -0.0060(11) -0.0003(12)
C126 0.0310(15) 0.0217(14) 0.0297(15) 0.0050(11) -0.0007(12) 0.0041(11)
C127 0.0362(16) 0.0252(15) 0.0245(14) -0.0008(11) 0.0081(12) 0.0028(12)
C128 0.0282(15) 0.0239(14) 0.0301(15) 0.0069(12) 0.0027(12) 0.0029(12)
C129 0.0288(16) 0.0395(19) 0.051(2) -0.0049(16) -0.0064(15) 0.0041(14)
C130 0.033(2) 0.144(6) 0.059(3) -0.019(3) 0.0005(19) 0.019(3)
C131 0.050(3) 0.047(3) 0.130(5) 0.006(3) -0.031(3) 0.013(2)
C132 0.0349(19) 0.059(3) 0.081(3) -0.024(2) -0.001(2) -0.0060(18)
C133 0.054(2) 0.039(2) 0.078(3) 0.002(2) -0.037(2) -0.0019(19)
C134 0.049(3) 0.052(3) 0.124(5) 0.003(3) -0.027(3) 0.001(2)
C135 0.108(5) 0.115(6) 0.092(5) -0.037(4) -0.062(4) 0.017(4)
C136 0.079(4) 0.073(4) 0.188(8) 0.043(5) -0.077(5) -0.030(3)
C137 0.0440(19) 0.0393(19) 0.0435(19) -0.0030(16) 0.0154(15) -0.0026(16)
C138 0.040(2) 0.103(4) 0.082(3) 0.027(3) 0.013(2) -0.005(3)
C139 0.068(3) 0.039(2) 0.048(2) 0.0082(17) 0.019(2) -0.0043(19)
C140 0.077(3) 0.069(3) 0.075(3) -0.026(3) 0.050(3) -0.017(3)
C141 0.096(4) 0.061(3) 0.050(2) -0.011(2) 0.026(2) 0.007(3)
C142 0.121(5) 0.104(5) 0.120(5) -0.006(4) 0.078(4) -0.018(4)
C143 0.127(6) 0.154(6) 0.072(4) -0.045(4) 0.014(4) -0.006(5)
C144 0.185(7) 0.137(6) 0.106(5) 0.004(5) 0.082(5) 0.074(5)
C147 0.0331(18) 0.046(2) 0.065(3) 0.0118(19) -0.0001(17) 0.0115(16)
C148 0.038(2) 0.054(2) 0.090(3) 0.016(2) 0.013(2) 0.0087(18)
C149 0.060(3) 0.070(3) 0.124(5) 0.005(3) -0.006(3) -0.012(3)
C150 0.073(4) 0.108(5) 0.168(7) 0.010(5) 0.002(4) -0.017(4)
C151 0.069(4) 0.092(4) 0.168(7) 0.018(5) 0.035(4) 0.024(3)
C154 0.0417(19) 0.042(2) 0.044(2) 0.0134(16) 0.0028(16) -0.0039(16)
C155 0.0353(18) 0.057(2) 0.054(2) 0.0067(19) 0.0183(17) -0.0052(17)
C156 0.0342(19) 0.068(3) 0.068(3) 0.004(2) 0.0012(19) -0.0042(19)
C157 0.054(3) 0.081(4) 0.124(5) -0.023(4) -0.013(3) -0.009(3)
C158 0.053(2) 0.072(3) 0.077(3) -0.015(3) 0.026(2) 0.011(2)
Cl202 0.306(4) 0.1038(15) 0.0829(13) -0.0239(11) -0.0576(18) 0.021(2)
Cl203 0.164(2) 0.0985(12) 0.0819(11) 0.0154(9) 0.0456(12) 0.0450(13)
C201 0.111(4) 0.091(4) 0.150(5) 0.080(3) -0.042(4) -0.017(3)
Cl302 0.153(5) 0.124(3) 0.108(4) 0.047(3) 0.027(3) -0.004(4)
Cl303 0.136(4) 0.104(3) 0.076(2) 0.020(2) 0.008(2) 0.030(3)
C301 0.108(6) 0.089(6) 0.083(6) -0.010(5) 0.022(5) 0.007(5)
Cl312 0.138(5) 0.130(4) 0.119(3) 0.009(3) -0.074(3) 0.012(3)
Cl313 0.199(7) 0.121(5) 0.078(3) -0.006(3) -0.044(4) 0.077(5)
C311 0.039(4) 0.066(6) 0.068(7) -0.019(5) 0.011(4) -0.014(4)

loop_
_atom_type_symbol
_atom_type_scat_dispersion_real
_atom_type_scat_dispersion_imag
_atom_type_scat_Cromer_Mann_a1
_atom_type_scat_Cromer_Mann_b1
_atom_type_scat_Cromer_Mann_a2
_atom_type_scat_Cromer_Mann_b2
_atom_type_scat_Cromer_Mann_a3
_atom_type_scat_Cromer_Mann_b3
_atom_type_scat_Cromer_Mann_a4
_atom_type_scat_Cromer_Mann_b4
_atom_type_scat_Cromer_Mann_c
_atom_type_scat_source
C 0.0181 0.0091 2.3100 20.8439 1.0200 10.2075 1.5886 0.5687 0.8650 51.6512 0.2156 'International Tables Vol C 4.2.6.8 and 6.1.1.4'
H 0.0000 0.0000 0.4930 10.5109 0.3229 26.1257 0.1402 3.1424 0.0408 57.7998 0.0030 'International Tables Vol C 4.2.6.8 and 6.1.1.4'
O 0.0492 0.0322 3.0485 13.2771 2.2868 5.7011 1.5463 0.3239 0.8670 32.9089 0.2508 'International Tables Vol C 4.2.6.8 and 6.1.1.4'
S 0.3331 0.5567 6.9053 1.4679 5.2034 22.2151 1.4379 0.2536 1.5863 56.1720 0.8669 'International Tables Vol C 4.2.6.8 and 6.1.1.4'
Cl 0.3639 0.7018 11.4604 0.0104 7.1964 1.1662 6.2556 18.5194 1.6455 47.7784 -9.5574 'International Tables Vol C 4.2.6.8 and 6.1.1.4'

loop_
_geom_angle_atom_site_label_1
_geom_angle_site_symmetry_1
_geom_angle_atom_site_label_2
_geom_angle_site_symmetry_2
_geom_angle_atom_site_label_3
_geom_angle_site_symmetry_3
_geom_angle
_geom_angle_publ_flag
C1 . S2 . C3 . 101.43(14) yes
C13 . S14 . C15 . 101.14(15) yes
C25 . O45 . H451 . 114(4) no
C26 . O46 . C47 . 113.7(3) yes
C27 . O52 . H521 . 111(4) no
C28 . O53 . C54 . 114.1(2) yes
S2 . C1 . C24 . 119.0(3) yes
S2 . C1 . C25 . 121.1(3) yes
C24 . C1 . C25 . 119.7(3) yes
S2 . C3 . C4 . 119.5(2) yes
S2 . C3 . C28 . 120.7(2) yes
C4 . C3 . C28 . 119.7(3) yes
C3 . C4 . C5 . 120.9(3) yes
C3 . C4 . H41 . 117.5 no
C5 . C4 . H41 . 121.6 no
C4 . C5 . C6 . 117.1(3) yes
C4 . C5 . C29 . 121.4(3) yes
C6 . C5 . C29 . 121.5(3) yes
C5 . C6 . C7 . 123.9(3) yes
C5 . C6 . H61 . 119.1 no
C7 . C6 . H61 . 117.1 no
C6 . C7 . C8 . 120.0(3) yes
C6 . C7 . C28 . 117.2(3) yes
C8 . C7 . C28 . 122.7(3) yes
C7 . C8 . C9 . 107.6(3) yes
C7 . C8 . H81 . 109.8 no
C9 . C8 . H81 . 111.9 no
C7 . C8 . H82 . 108.1 no
C9 . C8 . H82 . 107.4 no
H81 . C8 . H82 . 111.9 no
C8 . C9 . C10 . 120.0(3) yes
C8 . C9 . C27 . 120.9(3) yes
C10 . C9 . C27 . 119.1(3) yes
C9 . C10 . C11 . 123.6(3) yes
C9 . C10 . H101 . 118.3 no
C11 . C10 . H101 . 118.1 no
C10 . C11 . C12 . 116.2(3) yes
C10 . C11 . C33 . 119.8(3) yes
C12 . C11 . C33 . 124.0(3) yes
C11 . C12 . C13 . 121.6(3) yes
C11 . C12 . H121 . 118.6 no
C13 . C12 . H121 . 119.8 no
S14 . C13 . C12 . 118.8(2) yes
S14 . C13 . C27 . 120.3(2) yes
C12 . C13 . C27 . 120.7(3) yes
S14 . C15 . C16 . 119.1(3) yes
S14 . C15 . C26 . 121.2(3) yes
C16 . C15 . C26 . 119.6(3) yes
C15 . C16 . C17 . 121.5(3) yes
C15 . C16 . H161 . 118.1 no
C17 . C16 . H161 . 120.4 no
C16 . C17 . C18 . 117.3(3) yes
C16 . C17 . C37 . 119.8(3) yes
C18 . C17 . C37 . 123.0(3) yes
C17 . C18 . C19 . 123.3(3) yes
C17 . C18 . H181 . 118.0 no
C19 . C18 . H181 . 118.8 no
C18 . C19 . C20 . 117.7(3) yes
C18 . C19 . C26 . 118.0(3) yes
C20 . C19 . C26 . 124.3(3) yes
C19 . C20 . C21 . 110.5(2) yes
C19 . C20 . H201 . 104.6 no
C21 . C20 . H201 . 106.8 no
C19 . C20 . H202 . 113.4 no
C21 . C20 . H202 . 109.4 no
H201 . C20 . H202 . 112.0 no
C20 . C21 . C22 . 117.8(3) yes
C20 . C21 . C25 . 122.3(3) yes
C22 . C21 . C25 . 119.9(3) yes
C21 . C22 . C23 . 121.9(3) yes
C21 . C22 . H221 . 118.9 no
C23 . C22 . H221 . 119.2 no
C22 . C23 . C24 . 116.9(4) yes
C22 . C23 . C41 . 120.6(4) yes
C24 . C23 . C41 . 122.5(4) yes
C1 . C24 . C23 . 122.3(4) yes
C1 . C24 . H241 . 118.8 no
C23 . C24 . H241 . 118.9 no
C1 . C25 . C21 . 119.4(3) yes
C1 . C25 . O45 . 123.3(3) yes
C21 . C25 . O45 . 117.3(3) yes
C15 . C26 . O46 . 119.3(3) yes
C15 . C26 . C19 . 120.1(3) yes
O46 . C26 . C19 . 120.6(3) yes
C9 . C27 . C13 . 118.7(3) yes
C9 . C27 . O52 . 117.6(3) yes
C13 . C27 . O52 . 123.7(3) yes
C3 . C28 . O53 . 119.4(3) yes
C3 . C28 . C7 . 121.2(3) yes
O53 . C28 . C7 . 119.3(3) yes
C5 . C29 . C30 . 112.1(4) yes
C5 . C29 . C31 . 106.8(4) yes
C30 . C29 . C31 . 106.9(5) yes
C5 . C29 . C32 . 111.4(3) yes
C30 . C29 . C32 . 110.2(5) yes
C31 . C29 . C32 . 109.2(5) yes
C29 . C30 . H301 . 108.2 no
C29 . C30 . H302 . 112.2 no
H301 . C30 . H302 . 108.7 no
C29 . C30 . H303 . 108.0 no
H301 . C30 . H303 . 108.6 no
H302 . C30 . H303 . 111.0 no
C29 . C31 . H311 . 107.7 no
C29 . C31 . H312 . 106.8 no
H311 . C31 . H312 . 112.5 no
C29 . C31 . H313 . 108.4 no
H311 . C31 . H313 . 110.0 no
H312 . C31 . H313 . 111.2 no
C29 . C32 . H321 . 109.8 no
C29 . C32 . H322 . 108.3 no
H321 . C32 . H322 . 108.9 no
C29 . C32 . H323 . 106.7 no
H321 . C32 . H323 . 110.8 no
H322 . C32 . H323 . 112.3 no
C11 . C33 . C34 . 111.1(4) yes
C11 . C33 . C35 . 106.6(5) yes
C34 . C33 . C35 . 103.7(5) yes
C11 . C33 . C36 . 113.5(4) yes
C34 . C33 . C36 . 113.8(6) yes
C35 . C33 . C36 . 107.2(6) yes
C33 . C34 . H341 . 107.2 no
C33 . C34 . H342 . 112.7 no
H341 . C34 . H342 . 109.1 no
C33 . C34 . H343 . 107.1 no
H341 . C34 . H343 . 109.7 no
H342 . C34 . H343 . 110.9 no
C33 . C35 . H351 . 108.7 no
C33 . C35 . H352 . 110.5 no
H351 . C35 . H352 . 110.0 no
C33 . C35 . H353 . 108.4 no
H351 . C35 . H353 . 110.4 no
H352 . C35 . H353 . 108.9 no
C33 . C36 . H361 . 108.6 no
C33 . C36 . H362 . 109.7 no
H361 . C36 . H362 . 110.7 no
C33 . C36 . H363 . 107.2 no
H361 . C36 . H363 . 109.0 no
H362 . C36 . H363 . 111.6 no
C17 . C37 . C38 . 110.2(4) yes
C17 . C37 . C39 . 109.1(4) yes
C38 . C37 . C39 . 106.6(5) yes
C17 . C37 . C40 . 112.2(4) yes
C38 . C37 . C40 . 107.9(5) yes
C39 . C37 . C40 . 110.6(5) yes
C37 . C38 . H381 . 109.0 no
C37 . C38 . H382 . 109.8 no
H381 . C38 . H382 . 110.1 no
C37 . C38 . H383 . 108.9 no
H381 . C38 . H383 . 109.2 no
H382 . C38 . H383 . 109.8 no
C37 . C39 . H391 . 107.4 no
C37 . C39 . H392 . 107.6 no
H391 . C39 . H392 . 110.4 no
C37 . C39 . H393 . 105.2 no
H391 . C39 . H393 . 112.9 no
H392 . C39 . H393 . 112.9 no
C37 . C40 . H401 . 108.7 no
C37 . C40 . H402 . 107.6 no
H401 . C40 . H402 . 109.5 no
C37 . C40 . H403 . 107.9 no
H401 . C40 . H403 . 111.0 no
H402 . C40 . H403 . 112.1 no
C23 . C41 . C420 . 114.6(6) yes
C23 . C41 . C430 . 101.5(5) yes
C420 . C41 . C430 . 115.15(11) yes
C23 . C41 . C440 . 118.6(7) yes
C420 . C41 . C440 . 106.19(11) yes
C430 . C41 . C440 . 100.15(11) yes
C23 . C41 . C421 . 116.6(4) yes
C23 . C41 . C431 . 110.3(4) yes
C421 . C41 . C431 . 115.22(11) yes
C23 . C41 . C441 . 106.9(4) yes
C421 . C41 . C441 . 105.94(11) yes
C431 . C41 . C441 . 100.01(11) yes
O46 . C47 . C48 . 107.5(4) yes
O46 . C47 . H471 . 108.3 no
C48 . C47 . H471 . 111.6 no
O46 . C47 . H472 . 109.6 no
C48 . C47 . H472 . 109.0 no
H471 . C47 . H472 . 110.7 no
C47 . C48 . C49 . 111.6(7) yes
C47 . C48 . C51 . 108.9(6) yes
C49 . C48 . C51 . 108.6(6) yes
C47 . C48 . H481 . 113.2 no
C49 . C48 . H481 . 102.8 no
C51 . C48 . H481 . 111.5 no
C48 . C49 . C50 . 111.7(7) yes
C48 . C49 . H491 . 110.0 no
C50 . C49 . H491 . 111.3 no
C48 . C49 . H492 . 106.4 no
C50 . C49 . H492 . 112.6 no
H491 . C49 . H492 . 104.5 no
C49 . C50 . H501 . 111.8 no
C49 . C50 . H502 . 113.9 no
H501 . C50 . H502 . 109.3 no
C49 . C50 . H503 . 102.4 no
H501 . C50 . H503 . 110.0 no
H502 . C50 . H503 . 109.2 no
C48 . C51 . H511 . 110.4 no
C48 . C51 . H512 . 112.6 no
H511 . C51 . H512 . 111.2 no
C48 . C51 . H513 . 104.4 no
H511 . C51 . H513 . 106.3 no
H512 . C51 . H513 . 111.6 no
O53 . C54 . C55 . 107.7(3) yes
O53 . C54 . H541 . 110.0 no
C55 . C54 . H541 . 110.9 no
O53 . C54 . H542 . 109.1 no
C55 . C54 . H542 . 108.8 no
H541 . C54 . H542 . 110.3 no
C54 . C55 . C56 . 108.2(4) yes
C54 . C55 . C58 . 111.7(5) yes
C56 . C55 . C58 . 109.8(5) yes
C54 . C55 . H551 . 113.7 no
C56 . C55 . H551 . 106.7 no
C58 . C55 . H551 . 106.6 no
C55 . C56 . C57 . 108.5(6) yes
C55 . C56 . H561 . 108.3 no
C57 . C56 . H561 . 111.6 no
C55 . C56 . H562 . 106.7 no
C57 . C56 . H562 . 112.9 no
H561 . C56 . H562 . 108.7 no
C56 . C57 . H571 . 109.8 no
C56 . C57 . H572 . 106.6 no
H571 . C57 . H572 . 111.3 no
C56 . C57 . H573 . 112.2 no
H571 . C57 . H573 . 110.4 no
H572 . C57 . H573 . 106.4 no
C55 . C58 . H581 . 110.4 no
C55 . C58 . H582 . 104.8 no
H581 . C58 . H582 . 109.4 no
C55 . C58 . H583 . 109.8 no
H581 . C58 . H583 . 111.5 no
H582 . C58 . H583 . 110.7 no
C41 . C420 . H4201 . 109.9 no
C41 . C420 . H4202 . 110.2 no
H4201 . C420 . H4202 . 108.3 no
C41 . C420 . H4203 . 110.6 no
H4201 . C420 . H4203 . 109.6 no
H4202 . C420 . H4203 . 108.2 no
C41 . C421 . H4211 . 109.2 no
C41 . C421 . H4212 . 109.9 no
H4211 . C421 . H4212 . 108.7 no
C41 . C421 . H4213 . 109.8 no
H4211 . C421 . H4213 . 110.5 no
H4212 . C421 . H4213 . 108.8 no
C41 . C430 . H4301 . 109.2 no
C41 . C430 . H4302 . 110.1 no
H4301 . C430 . H4302 . 108.1 no
C41 . C430 . H4303 . 111.2 no
H4301 . C430 . H4303 . 108.4 no
H4302 . C430 . H4303 . 109.8 no
C41 . C431 . H4311 . 110.2 no
C41 . C431 . H4312 . 107.1 no
H4311 . C431 . H4312 . 110.5 no
C41 . C431 . H4313 . 108.3 no
H4311 . C431 . H4313 . 109.9 no
H4312 . C431 . H4313 . 110.7 no
C41 . C440 . H4401 . 105.9 no
C41 . C440 . H4402 . 107.9 no
H4401 . C440 . H4402 . 111.5 no
C41 . C440 . H4403 . 107.8 no
H4401 . C440 . H4403 . 111.1 no
H4402 . C440 . H4403 . 112.2 no
C41 . C441 . H4411 . 110.1 no
C41 . C441 . H4412 . 110.3 no
H4411 . C441 . H4412 . 106.3 no
C41 . C441 . H4413 . 112.6 no
H4411 . C441 . H4413 . 107.8 no
H4412 . C441 . H4413 . 109.5 no
C101 . S102 . C103 . 101.73(14) yes
C113 . S114 . C115 . 100.81(14) yes
C125 . O145 . H1451 . 110(4) no
C126 . O146 . C147 . 113.4(3) yes
C127 . O152 . H1521 . 123(4) no
C128 . O153 . C154 . 113.2(2) yes
S102 . C101 . C124 . 118.9(2) yes
S102 . C101 . C125 . 121.0(2) yes
C124 . C101 . C125 . 119.9(3) yes
S102 . C103 . C104 . 119.9(2) yes
S102 . C103 . C128 . 121.0(2) yes
C104 . C103 . C128 . 119.1(3) yes
C103 . C104 . C105 . 121.7(3) yes
C103 . C104 . H1041 . 117.8 no
C105 . C104 . H1041 . 120.5 no
C104 . C105 . C106 . 117.0(3) yes
C104 . C105 . C129 . 120.6(3) yes
C106 . C105 . C129 . 122.3(3) yes
C105 . C106 . C107 . 123.1(3) yes
C105 . C106 . H1061 . 118.6 no
C107 . C106 . H1061 . 118.3 no
C106 . C107 . C108 . 119.0(3) yes
C106 . C107 . C128 . 118.2(3) yes
C108 . C107 . C128 . 122.8(3) yes
C107 . C108 . C109 . 108.6(3) yes
C107 . C108 . H1081 . 108.7 no
C109 . C108 . H1081 . 108.3 no
C107 . C108 . H1082 . 111.3 no
C109 . C108 . H1082 . 110.9 no
H1081 . C108 . H1082 . 109.1 no
C108 . C109 . C110 . 121.1(3) yes
C108 . C109 . C127 . 120.2(3) yes
C110 . C109 . C127 . 118.7(3) yes
C109 . C110 . C111 . 123.5(3) yes
C109 . C110 . H1101 . 116.5 no
C111 . C110 . H1101 . 119.9 no
C110 . C111 . C112 . 116.9(3) yes
C110 . C111 . C133 . 120.9(3) yes
C112 . C111 . C133 . 122.2(3) yes
C111 . C112 . C113 . 121.2(3) yes
C111 . C112 . H1121 . 120.3 no
C113 . C112 . H1121 . 118.5 no
S114 . C113 . C112 . 119.3(2) yes
S114 . C113 . C127 . 120.0(3) yes
C112 . C113 . C127 . 120.8(3) yes
S114 . C115 . C116 . 119.0(2) yes
S114 . C115 . C126 . 121.0(2) yes
C116 . C115 . C126 . 119.9(3) yes
C115 . C116 . C117 . 121.3(3) yes
C115 . C116 . H1161 . 117.7 no
C117 . C116 . H1161 . 120.9 no
C116 . C117 . C118 . 117.1(3) yes
C116 . C117 . C137 . 120.3(3) yes
C118 . C117 . C137 . 122.5(3) yes
C117 . C118 . C119 . 123.3(3) yes
C117 . C118 . H1181 . 118.6 no
C119 . C118 . H1181 . 118.1 no
C118 . C119 . C120 . 118.6(3) yes
C118 . C119 . C126 . 117.9(3) yes
C120 . C119 . C126 . 123.5(3) yes
C119 . C120 . C121 . 110.5(2) yes
C119 . C120 . H1201 . 108.9 no
C121 . C120 . H1201 . 108.1 no
C119 . C120 . H1202 . 108.5 no
C121 . C120 . H1202 . 109.2 no
H1201 . C120 . H1202 . 111.6 no
C120 . C121 . C122 . 120.3(3) yes
C120 . C121 . C125 . 120.9(3) yes
C122 . C121 . C125 . 118.7(3) yes
C121 . C122 . C123 . 123.2(3) yes
C121 . C122 . H1221 . 118.6 no
C123 . C122 . H1221 . 118.2 no
C122 . C123 . C124 . 117.4(3) yes
C122 . C123 . C141 . 120.3(4) yes
C124 . C123 . C141 . 122.2(4) yes
C101 . C124 . C123 . 121.4(3) yes
C101 . C124 . H1241 . 118.6 no
C123 . C124 . H1241 . 120.0 no
C101 . C125 . C121 . 119.3(3) yes
C101 . C125 . O145 . 123.7(3) yes
C121 . C125 . O145 . 117.0(3) yes
C115 . C126 . C119 . 120.2(3) yes
C115 . C126 . O146 . 119.5(3) yes
C119 . C126 . O146 . 120.3(3) yes
C109 . C127 . C113 . 118.8(3) yes
C109 . C127 . O152 . 117.3(3) yes
C113 . C127 . O152 . 123.8(3) yes
C103 . C128 . O153 . 118.9(3) yes
C103 . C128 . C107 . 120.7(3) yes
O153 . C128 . C107 . 120.3(3) yes
C105 . C129 . C130 . 110.7(3) yes
C105 . C129 . C131 . 108.1(3) yes
C130 . C129 . C131 . 108.5(5) yes
C105 . C129 . C132 . 112.8(3) yes
C130 . C129 . C132 . 108.7(4) yes
C131 . C129 . C132 . 107.8(4) yes
C129 . C130 . H1301 . 108.9 no
C129 . C130 . H1302 . 108.6 no
H1301 . C130 . H1302 . 106.9 no
C129 . C130 . H1303 . 112.9 no
H1301 . C130 . H1303 . 108.3 no
H1302 . C130 . H1303 . 111.0 no
C129 . C131 . H1311 . 107.4 no
C129 . C131 . H1312 . 109.1 no
H1311 . C131 . H1312 . 110.2 no
C129 . C131 . H1313 . 108.2 no
H1311 . C131 . H1313 . 112.2 no
H1312 . C131 . H1313 . 109.7 no
C129 . C132 . H1321 . 109.0 no
C129 . C132 . H1322 . 109.2 no
H1321 . C132 . H1322 . 110.6 no
C129 . C132 . H1323 . 106.3 no
H1321 . C132 . H1323 . 109.5 no
H1322 . C132 . H1323 . 112.0 no
C111 . C133 . C134 . 110.4(4) yes
C111 . C133 . C135 . 108.9(5) yes
C134 . C133 . C135 . 107.3(5) yes
C111 . C133 . C136 . 111.9(4) yes
C134 . C133 . C136 . 108.4(5) yes
C135 . C133 . C136 . 109.8(6) yes
C133 . C134 . H1341 . 109.7 no
C133 . C134 . H1342 . 110.0 no
H1341 . C134 . H1342 . 108.7 no
C133 . C134 . H1343 . 112.0 no
H1341 . C134 . H1343 . 108.5 no
H1342 . C134 . H1343 . 108.0 no
C133 . C135 . H1351 . 110.0 no
C133 . C135 . H1352 . 108.3 no
H1351 . C135 . H1352 . 109.7 no
C133 . C135 . H1353 . 109.6 no
H1351 . C135 . H1353 . 110.5 no
H1352 . C135 . H1353 . 108.7 no
C133 . C136 . H1361 . 110.8 no
C133 . C136 . H1362 . 111.0 no
H1361 . C136 . H1362 . 108.2 no
C133 . C136 . H1363 . 109.0 no
H1361 . C136 . H1363 . 108.1 no
H1362 . C136 . H1363 . 109.8 no
C117 . C137 . C138 . 110.5(3) yes
C117 . C137 . C139 . 107.7(3) yes
C138 . C137 . C139 . 108.8(4) yes
C117 . C137 . C140 . 112.1(3) yes
C138 . C137 . C140 . 108.5(4) yes
C139 . C137 . C140 . 109.2(4) yes
C137 . C138 . H1381 . 108.7 no
C137 . C138 . H1382 . 111.0 no
H1381 . C138 . H1382 . 108.6 no
C137 . C138 . H1383 . 109.8 no
H1381 . C138 . H1383 . 108.8 no
H1382 . C138 . H1383 . 109.9 no
C137 . C139 . H1391 . 108.4 no
C137 . C139 . H1392 . 109.7 no
H1391 . C139 . H1392 . 109.6 no
C137 . C139 . H1393 . 110.5 no
H1391 . C139 . H1393 . 107.8 no
H1392 . C139 . H1393 . 110.9 no
C137 . C140 . H1401 . 107.3 no
C137 . C140 . H1402 . 110.5 no
H1401 . C140 . H1402 . 106.8 no
C137 . C140 . H1403 . 112.3 no
H1401 . C140 . H1403 . 109.7 no
H1402 . C140 . H1403 . 110.0 no
C123 . C141 . C142 . 112.6(5) yes
C123 . C141 . C143 . 107.1(5) yes
C142 . C141 . C143 . 106.9(6) yes
C123 . C141 . C144 . 112.5(5) yes
C142 . C141 . C144 . 115.0(7) yes
C143 . C141 . C144 . 101.7(7) yes
C141 . C142 . H1421 . 108.5 no
C141 . C142 . H1422 . 108.2 no
H1421 . C142 . H1422 . 111.0 no
C141 . C142 . H1423 . 106.2 no
H1421 . C142 . H1423 . 112.4 no
H1422 . C142 . H1423 . 110.3 no
C141 . C143 . H1431 . 104.1 no
C141 . C143 . H1432 . 110.3 no
H1431 . C143 . H1432 . 111.7 no
C141 . C143 . H1433 . 108.6 no
H1431 . C143 . H1433 . 110.1 no
H1432 . C143 . H1433 . 111.8 no
C141 . C144 . H1441 . 109.7 no
C141 . C144 . H1442 . 109.8 no
H1441 . C144 . H1442 . 109.5 no
C141 . C144 . H1443 . 109.0 no
H1441 . C144 . H1443 . 109.5 no
H1442 . C144 . H1443 . 109.5 no
O146 . C147 . C148 . 108.4(3) yes
O146 . C147 . H1471 . 107.7 no
C148 . C147 . H1471 . 112.3 no
O146 . C147 . H1472 . 109.1 no
C148 . C147 . H1472 . 111.0 no
H1471 . C147 . H1472 . 108.2 no
C147 . C148 . C149 . 109.0(5) yes
C147 . C148 . C151 . 109.8(4) yes
C149 . C148 . C151 . 112.1(5) yes
C147 . C148 . H1481 . 109.8 no
C149 . C148 . H1481 . 114.3 no
C151 . C148 . H1481 . 101.7 no
C148 . C149 . C150 . 117.6(7) yes
C148 . C149 . H1491 . 110.9 no
C150 . C149 . H1491 . 110.4 no
C148 . C149 . H1492 . 104.5 no
C150 . C149 . H1492 . 98.6 no
H1491 . C149 . H1492 . 114.3 no
C149 . C150 . H1501 . 104.7 no
C149 . C150 . H1502 . 109.9 no
H1501 . C150 . H1502 . 110.4 no
C149 . C150 . H1503 . 109.4 no
H1501 . C150 . H1503 . 111.5 no
H1502 . C150 . H1503 . 110.8 no
C148 . C151 . H1511 . 105.9 no
C148 . C151 . H1512 . 109.2 no
H1511 . C151 . H1512 . 110.9 no
C148 . C151 . H1513 . 105.5 no
H1511 . C151 . H1513 . 109.7 no
H1512 . C151 . H1513 . 115.2 no
O153 . C154 . C155 . 108.1(3) yes
O153 . C154 . H1541 . 110.4 no
C155 . C154 . H1541 . 110.7 no
O153 . C154 . H1542 . 109.8 no
C155 . C154 . H1542 . 109.4 no
H1541 . C154 . H1542 . 108.5 no
C154 . C155 . C156 . 113.4(3) yes
C154 . C155 . C158 . 109.8(4) yes
C156 . C155 . C158 . 110.9(4) yes
C154 . C155 . H1551 . 106.4 no
C156 . C155 . H1551 . 108.5 no
C158 . C155 . H1551 . 107.5 no
C155 . C156 . C157 . 113.2(5) yes
C155 . C156 . H1561 . 106.3 no
C157 . C156 . H1561 . 112.2 no
C155 . C156 . H1562 . 108.0 no
C157 . C156 . H1562 . 109.9 no
H1561 . C156 . H1562 . 107.0 no
C156 . C157 . H1571 . 110.6 no
C156 . C157 . H1572 . 111.8 no
H1571 . C157 . H1572 . 110.1 no
C156 . C157 . H1573 . 110.7 no
H1571 . C157 . H1573 . 105.7 no
H1572 . C157 . H1573 . 107.7 no
C155 . C158 . H1581 . 108.0 no
C155 . C158 . H1582 . 108.8 no
H1581 . C158 . H1582 . 109.5 no
C155 . C158 . H1583 . 109.8 no
H1581 . C158 . H1583 . 109.9 no
H1582 . C158 . H1583 . 110.7 no
Cl202 . C201 . Cl203 . 112.1(5) yes
Cl202 . C201 . H2011 . 109.8 no
Cl203 . C201 . H2011 . 108.6 no
Cl202 . C201 . H2012 . 106.0 no
Cl203 . C201 . H2012 . 107.8 no
H2011 . C201 . H2012 . 112.5 no
Cl303 . C301 . Cl302 . 109.25(11) yes
Cl303 . C301 . H3011 . 109.1 no
Cl302 . C301 . H3011 . 109.8 no
Cl303 . C301 . H3012 . 108.9 no
Cl302 . C301 . H3012 . 110.8 no
H3011 . C301 . H3012 . 109.0 no
Cl313 . C311 . Cl312 . 109.12(11) yes
Cl313 . C311 . H3111 . 108.9 no
Cl312 . C311 . H3111 . 110.1 no
Cl313 . C311 . H3112 . 109.2 no
Cl312 . C311 . H3112 . 110.0 no
H3111 . C311 . H3112 . 109.4 no

loop_
_geom_bond_atom_site_label_1
_geom_bond_site_symmetry_1
_geom_bond_atom_site_label_2
_geom_bond_site_symmetry_2
_geom_bond_distance
_geom_bond_publ_flag
S2 . C1 . 1.766(3) yes
S2 . C3 . 1.779(3) yes
S14 . C13 . 1.784(3) yes
S14 . C15 . 1.789(3) yes
O45 . C25 . 1.343(4) yes
O45 . H451 . 0.80(2) no
O46 . C26 . 1.391(4) yes
O46 . C47 . 1.441(5) yes
O52 . C27 . 1.352(4) yes
O52 . H521 . 0.83(2) no
O53 . C28 . 1.392(4) yes
O53 . C54 . 1.442(4) yes
C1 . C24 . 1.395(5) yes
C1 . C25 . 1.399(5) yes
C3 . C4 . 1.388(4) yes
C3 . C28 . 1.393(5) yes
C4 . C5 . 1.392(5) yes
C4 . H41 . 0.932 no
C5 . C6 . 1.394(5) yes
C5 . C29 . 1.536(4) yes
C6 . C7 . 1.381(5) yes
C6 . H61 . 0.923 no
C7 . C8 . 1.549(4) yes
C7 . C28 . 1.385(4) yes
C8 . C9 . 1.567(4) yes
C8 . H81 . 0.885 no
C8 . H82 . 0.940 no
C9 . C10 . 1.369(5) yes
C9 . C27 . 1.399(4) yes
C10 . C11 . 1.411(5) yes
C10 . H101 . 0.922 no
C11 . C12 . 1.381(5) yes
C11 . C33 . 1.526(5) yes
C12 . C13 . 1.394(5) yes
C12 . H121 . 0.950 no
C13 . C27 . 1.396(4) yes
C15 . C16 . 1.374(5) yes
C15 . C26 . 1.408(5) yes
C16 . C17 . 1.399(5) yes
C16 . H161 . 0.917 no
C17 . C18 . 1.375(5) yes
C17 . C37 . 1.532(5) yes
C18 . C19 . 1.397(5) yes
C18 . H181 . 0.926 no
C19 . C20 . 1.564(4) yes
C19 . C26 . 1.384(5) yes
C20 . C21 . 1.533(5) yes
C20 . H201 . 0.956 no
C20 . H202 . 0.905 no
C21 . C22 . 1.394(5) yes
C21 . C25 . 1.390(5) yes
C22 . C23 . 1.406(6) yes
C22 . H221 . 0.928 no
C23 . C24 . 1.390(6) yes
C23 . C41 . 1.526(5) yes
C24 . H241 . 0.917 no
C29 . C30 . 1.491(7) yes
C29 . C31 . 1.527(7) yes
C29 . C32 . 1.497(6) yes
C30 . H301 . 0.952 no
C30 . H302 . 0.981 no
C30 . H303 . 0.951 no
C31 . H311 . 0.946 no
C31 . H312 . 0.961 no
C31 . H313 . 0.963 no
C32 . H321 . 0.946 no
C32 . H322 . 0.941 no
C32 . H323 . 0.969 no
C33 . C34 . 1.497(8) yes
C33 . C35 . 1.603(11) yes
C33 . C36 . 1.466(7) yes
C34 . H341 . 0.974 no
C34 . H342 . 0.966 no
C34 . H343 . 0.983 no
C35 . H351 . 0.977 no
C35 . H352 . 0.967 no
C35 . H353 . 0.973 no
C36 . H361 . 0.949 no
C36 . H362 . 0.968 no
C36 . H363 . 0.995 no
C37 . C38 . 1.543(9) yes
C37 . C39 . 1.528(7) yes
C37 . C40 . 1.518(6) yes
C38 . H381 . 0.984 no
C38 . H382 . 0.979 no
C38 . H383 . 0.991 no
C39 . H391 . 0.964 no
C39 . H392 . 0.963 no
C39 . H393 . 0.975 no
C40 . H401 . 0.939 no
C40 . H402 . 0.954 no
C40 . H403 . 0.979 no
C41 . C420 . 1.440(9) yes
C41 . C430 . 1.621(9) yes
C41 . C440 . 1.534(10) yes
C41 . C421 . 1.455(8) yes
C41 . C431 . 1.557(8) yes
C41 . C441 . 1.643(8) yes
C47 . C48 . 1.543(8) yes
C47 . H471 . 0.986 no
C47 . H472 . 0.983 no
C48 . C49 . 1.467(10) yes
C48 . C51 . 1.483(11) yes
C48 . H481 . 1.034 no
C49 . C50 . 1.571(8) yes
C49 . H491 . 1.016 no
C49 . H492 . 1.022 no
C50 . H501 . 1.003 no
C50 . H502 . 1.001 no
C50 . H503 . 1.015 no
C51 . H511 . 0.980 no
C51 . H512 . 0.971 no
C51 . H513 . 1.014 no
C54 . C55 . 1.521(5) yes
C54 . H541 . 0.979 no
C54 . H542 . 0.976 no
C55 . C56 . 1.515(7) yes
C55 . C58 . 1.451(9) yes
C55 . H551 . 1.092 no
C56 . C57 . 1.582(8) yes
C56 . H561 . 0.989 no
C56 . H562 . 0.966 no
C57 . H571 . 0.996 no
C57 . H572 . 1.030 no
C57 . H573 . 0.982 no
C58 . H581 . 1.007 no
C58 . H582 . 1.004 no
C58 . H583 . 0.989 no
C420 . H4201 . 0.959 no
C420 . H4202 . 0.959 no
C420 . H4203 . 0.969 no
C421 . H4211 . 0.973 no
C421 . H4212 . 0.947 no
C421 . H4213 . 0.965 no
C430 . H4301 . 0.957 no
C430 . H4302 . 0.960 no
C430 . H4303 . 0.959 no
C431 . H4311 . 0.977 no
C431 . H4312 . 0.987 no
C431 . H4313 . 0.970 no
C440 . H4401 . 1.004 no
C440 . H4402 . 1.005 no
C440 . H4403 . 1.010 no
C441 . H4411 . 0.972 no
C441 . H4412 . 0.975 no
C441 . H4413 . 0.960 no
S102 . C101 . 1.775(3) yes
S102 . C103 . 1.779(3) yes
S114 . C113 . 1.776(3) yes
S114 . C115 . 1.783(3) yes
O145 . C125 . 1.349(4) yes
O145 . H1451 . 0.80(2) no
O146 . C126 . 1.388(4) yes
O146 . C147 . 1.447(4) yes
O152 . C127 . 1.348(4) yes
O152 . H1521 . 0.81(2) no
O153 . C128 . 1.390(4) yes
O153 . C154 . 1.425(4) yes
C101 . C124 . 1.396(5) yes
C101 . C125 . 1.402(4) yes
C103 . C104 . 1.395(4) yes
C103 . C128 . 1.395(4) yes
C104 . C105 . 1.391(5) yes
C104 . H1041 . 0.929 no
C105 . C106 . 1.389(5) yes
C105 . C129 . 1.526(4) yes
C106 . C107 . 1.390(5) yes
C106 . H1061 . 0.928 no
C107 . C108 . 1.555(4) yes
C107 . C128 . 1.384(5) yes
C108 . C109 . 1.549(4) yes
C108 . H1081 . 0.941 no
C108 . H1082 . 0.938 no
C109 . C110 . 1.379(5) yes
C109 . C127 . 1.404(5) yes
C110 . C111 . 1.396(5) yes
C110 . H1101 . 0.933 no
C111 . C112 . 1.387(5) yes
C111 . C133 . 1.531(5) yes
C112 . C113 . 1.392(5) yes
C112 . H1121 . 0.928 no
C113 . C127 . 1.396(4) yes
C115 . C116 . 1.385(4) yes
C115 . C126 . 1.402(5) yes
C116 . C117 . 1.395(5) yes
C116 . H1161 . 0.916 no
C117 . C118 . 1.391(5) yes
C117 . C137 . 1.528(5) yes
C118 . C119 . 1.395(5) yes
C118 . H1181 . 0.941 no
C119 . C120 . 1.547(4) yes
C119 . C126 . 1.390(5) yes
C120 . C121 . 1.526(4) yes
C120 . H1201 . 0.942 no
C120 . H1202 . 0.898 no
C121 . C122 . 1.378(5) yes
C121 . C125 . 1.397(4) yes
C122 . C123 . 1.391(6) yes
C122 . H1221 . 0.926 no
C123 . C124 . 1.378(5) yes
C123 . C141 . 1.538(6) yes
C124 . H1241 . 0.948 no
C129 . C130 . 1.507(6) yes
C129 . C131 . 1.523(6) yes
C129 . C132 . 1.516(5) yes
C130 . H1301 . 0.947 no
C130 . H1302 . 0.956 no
C130 . H1303 . 0.935 no
C131 . H1311 . 0.969 no
C131 . H1312 . 0.958 no
C131 . H1313 . 0.965 no
C132 . H1321 . 0.961 no
C132 . H1322 . 0.958 no
C132 . H1323 . 0.969 no
C133 . C134 . 1.539(7) yes
C133 . C135 . 1.525(8) yes
C133 . C136 . 1.511(8) yes
C134 . H1341 . 0.948 no
C134 . H1342 . 0.948 no
C134 . H1343 . 0.965 no
C135 . H1351 . 0.968 no
C135 . H1352 . 0.961 no
C135 . H1353 . 0.951 no
C136 . H1361 . 0.972 no
C136 . H1362 . 0.953 no
C136 . H1363 . 0.970 no
C137 . C138 . 1.521(6) yes
C137 . C139 . 1.530(6) yes
C137 . C140 . 1.528(6) yes
C138 . H1381 . 0.928 no
C138 . H1382 . 0.971 no
C138 . H1383 . 0.959 no
C139 . H1391 . 0.950 no
C139 . H1392 . 0.935 no
C139 . H1393 . 0.944 no
C140 . H1401 . 0.962 no
C140 . H1402 . 0.976 no
C140 . H1403 . 0.968 no
C141 . C142 . 1.420(9) yes
C141 . C143 . 1.559(10) yes
C141 . C144 . 1.439(10) yes
C142 . H1421 . 0.970 no
C142 . H1422 . 0.981 no
C142 . H1423 . 0.973 no
C143 . H1431 . 0.993 no
C143 . H1432 . 0.999 no
C143 . H1433 . 1.001 no
C144 . H1441 . 0.950 no
C144 . H1442 . 0.950 no
C144 . H1443 . 0.950 no
C147 . C148 . 1.512(6) yes
C147 . H1471 . 0.978 no
C147 . H1472 . 0.984 no
C148 . C149 . 1.509(8) yes
C148 . C151 . 1.502(7) yes
C148 . H1481 . 1.010 no
C149 . C150 . 1.476(8) yes
C149 . H1491 . 1.005 no
C149 . H1492 . 1.056 no
C150 . H1501 . 1.020 no
C150 . H1502 . 0.998 no
C150 . H1503 . 0.979 no
C151 . H1511 . 0.996 no
C151 . H1512 . 0.991 no
C151 . H1513 . 1.006 no
C154 . C155 . 1.531(5) yes
C154 . H1541 . 0.969 no
C154 . H1542 . 0.973 no
C155 . C156 . 1.515(7) yes
C155 . C158 . 1.519(7) yes
C155 . H1551 . 1.009 no
C156 . C157 . 1.521(8) yes
C156 . H1561 . 0.976 no
C156 . H1562 . 0.967 no
C157 . H1571 . 0.940 no
C157 . H1572 . 0.951 no
C157 . H1573 . 0.955 no
C158 . H1581 . 0.959 no
C158 . H1582 . 0.969 no
C158 . H1583 . 0.994 no
Cl202 . C201 . 1.721(10) yes
Cl203 . C201 . 1.696(9) yes
C201 . H2011 . 0.963 no
C201 . H2012 . 0.968 no
Cl302 . C301 . 1.727(8) yes
Cl303 . C301 . 1.779(7) yes
C301 . H3011 . 0.968 no
C301 . H3012 . 0.970 no
Cl312 . C311 . 1.705(7) yes
Cl313 . C311 . 1.743(8) yes
C311 . H3111 . 0.961 no
C311 . H3112 . 0.966 no

loop_
_geom_hbond_atom_site_label_D
_geom_hbond_site_symmetry_D
_geom_hbond_atom_site_label_H
_geom_hbond_site_symmetry_H
_geom_hbond_atom_site_label_A
_geom_hbond_site_symmetry_A
_geom_hbond_angle_DHA
_geom_hbond_distance_DH
_geom_hbond_distance_HA
_geom_hbond_distance_DA
_geom_hbond_publ_flag
O45 . H451 . O53 . 171(5) 0.803 1.954 2.749(7) yes
O52 . H521 . O46 . 160(5) 0.833 1.961 2.758(7) yes
O145 . H1451 . O153 . 161(5) 0.798 1.990 2.757(7) yes
O152 . H1521 . O146 . 171(5) 0.814 1.986 2.793(7) yes
